data_1547327
loop_
_publ_author_name
'Pigeon, Pascal'
'Wang, Yong'
'Top, Siden'
'Najlaoui, Feten'
'Garcia Alvarez, Maria Concepcion'
'Bignon, J\'er\^ome'
'McGlinchey, Michael J.'
'Jaouen, G\'erard'

_publ_section_title
;
 A New Series of Succinimido-ferrociphenols and Related Heterocyclic
 Species Induce Strong Antiproliferative Effects, Especially against
 Ovarian Cancer Cells Resistant to Cisplatin.
;
_journal_issue 20
_journal_name_full 'Journal of medicinal chemistry'
_journal_page_first 8358
_journal_page_last 8368
_journal_paper_doi 10.1021/acs.jmedchem.7b00743
_journal_volume 60
_journal_year 2017
_chemical_formula_moiety 'C31 H29 Fe N O4'
_chemical_formula_sum 'C31 H29 Fe N O4'
_chemical_formula_weight 535.40
_space_group_crystal_system monoclinic
_space_group_IT_number 14
_space_group_name_Hall '-P 2yn'
_space_group_name_H-M_alt 'P 1 21/n 1'
_symmetry_space_group_name_Hall '-P 2yn'
_symmetry_space_group_name_H-M 'P 1 21/n 1'
_atom_sites_solution_hydrogens geom
_atom_sites_solution_primary dual
_atom_sites_solution_secondary difmap
_audit_creation_method SHELXL-2014/7
_cell_angle_alpha 90
_cell_angle_beta 112.354(2)
_cell_angle_gamma 90
_cell_formula_units_Z 4
_cell_length_a 11.7418(3)
_cell_length_b 16.8025(5)
_cell_length_c 13.8536(4)
_cell_measurement_reflns_used 5308
_cell_measurement_temperature 200(1)
_cell_measurement_theta_max 66.65
_cell_measurement_theta_min 4.22
_cell_volume 2527.80(13)
_computing_cell_refinement 'Bruker SAINT'
_computing_data_collection 'Bruker APEX2'
_computing_data_reduction 'Bruker SAINT'
_computing_molecular_graphics 'SXGRAPH (Farrugia, 2012)'
_computing_publication_material 'WinGX publication routines (Farrugia, 2012)'
_computing_structure_refinement 'SHELXL-2014/7 (Sheldrick, 2014)'
_computing_structure_solution 'SHELXT-2014/5 (Sheldrick, 2014)'
_diffrn_ambient_temperature 200(1)
_diffrn_detector_area_resol_mean 8.3333
_diffrn_measured_fraction_theta_full 0.999
_diffrn_measured_fraction_theta_max 0.996
_diffrn_measurement_device_type 'Bruker APEX-II CCD'
_diffrn_measurement_method '\f and \w scans'
_diffrn_radiation_source micro-source
_diffrn_radiation_type CuK\a
_diffrn_radiation_wavelength 1.54178
_diffrn_reflns_av_R_equivalents 0.0637
_diffrn_reflns_av_unetI/netI 0.0535
_diffrn_reflns_Laue_measured_fraction_full 0.999
_diffrn_reflns_Laue_measured_fraction_max 0.996
_diffrn_reflns_limit_h_max 13
_diffrn_reflns_limit_h_min -13
_diffrn_reflns_limit_k_max 20
_diffrn_reflns_limit_k_min -19
_diffrn_reflns_limit_l_max 16
_diffrn_reflns_limit_l_min -16
_diffrn_reflns_number 21210
_diffrn_reflns_point_group_measured_fraction_full 0.999
_diffrn_reflns_point_group_measured_fraction_max 0.996
_diffrn_reflns_theta_full 66.500
_diffrn_reflns_theta_max 66.749
_diffrn_reflns_theta_min 4.218
_exptl_absorpt_coefficient_mu 5.095
_exptl_absorpt_correction_T_max 0.808
_exptl_absorpt_correction_T_min 0.280
_exptl_absorpt_correction_type multi-scan
_exptl_absorpt_process_details
; 
R.H. Blessing, Acta Cryst. (1995), A51, 33-38
;
_exptl_crystal_colour 'pale yellow'
_exptl_crystal_density_diffrn 1.407
_exptl_crystal_density_method 'not measured'
_exptl_crystal_description prism
_exptl_crystal_F_000 1120
_exptl_crystal_size_max 0.500
_exptl_crystal_size_mid 0.350
_exptl_crystal_size_min 0.050
_refine_diff_density_max 0.269
_refine_diff_density_min -0.298
_refine_diff_density_rms 0.056
_refine_ls_extinction_method none
_refine_ls_goodness_of_fit_ref 1.035
_refine_ls_hydrogen_treatment constr
_refine_ls_matrix_type full
_refine_ls_number_parameters 336
_refine_ls_number_reflns 4465
_refine_ls_number_restraints 0
_refine_ls_restrained_S_all 1.035
_refine_ls_R_factor_all 0.0393
_refine_ls_R_factor_gt 0.0344
_refine_ls_shift/su_max 0.001
_refine_ls_shift/su_mean 0.000
_refine_ls_structure_factor_coef Fsqd
_refine_ls_weighting_details 'w=1/[\s^2^(Fo^2^)+(0.0431P)^2^+0.4200P] where P=(Fo^2^+2Fc^2^)/3'
_refine_ls_weighting_scheme calc
_refine_ls_wR_factor_gt 0.0847
_refine_ls_wR_factor_ref 0.0879
_reflns_number_gt 4019
_reflns_number_total 4465
_reflns_threshold_expression 'I > 2\s(I)'
_cod_data_source_file jm7b00743_si_002.cif
_cod_data_source_block p722
_cod_depositor_comments 'Adding full bibliography for 1547325--1547327.cif.'
_cod_database_code 1547327
_shelx_shelxl_version_number 2014/7
_shelx_space_group_comment
;
The symmetry employed for this shelxl refinement is uniquely defined
by the following loop, which should always be used as a source of
symmetry information in preference to the above space-group names.
They are only intended as comments.
;

loop_
_space_group_symop_operation_xyz
'x, y, z'
'-x+1/2, y+1/2, -z+1/2'
'-x, -y, -z'
'x-1/2, -y-1/2, z-1/2'

loop_
_atom_site_label
_atom_site_type_symbol
_atom_site_fract_x
_atom_site_fract_y
_atom_site_fract_z
_atom_site_U_iso_or_equiv
_atom_site_adp_type
_atom_site_occupancy
_atom_site_site_symmetry_order
_atom_site_calc_flag
_atom_site_refinement_flags_posn
_atom_site_refinement_flags_adp
Fe1 Fe 0.24020(2) 0.45615(2) 0.05948(2) 0.02049(10) Uani 1 1 d . .
O1 O 0.71429(15) 0.40377(10) 0.50873(12) 0.0466(4) Uani 1 1 d . .
O2 O 0.93226(17) 0.61571(11) 0.46901(13) 0.0510(4) Uani 1 1 d . .
O3 O 0.83112(13) 0.85078(10) 0.31186(12) 0.0374(3) Uani 1 1 d . .
H3 H 0.8626 0.8444 0.2672 0.056 Uiso 1 1 calc R U
O4 O -0.06324(12) 0.82751(9) 0.16325(12) 0.0343(3) Uani 1 1 d . .
H4 H -0.0970 0.8505 0.1055 0.051 Uiso 1 1 calc R U
N1 N 0.80289(14) 0.51345(10) 0.46699(12) 0.0272(3) Uani 1 1 d . .
C1 C 0.39841(15) 0.59967(11) 0.19490(13) 0.0203(4) Uani 1 1 d . .
C2 C 0.52449(16) 0.56262(11) 0.22004(14) 0.0225(4) Uani 1 1 d . .
H2A H 0.5700 0.5943 0.1861 0.027 Uiso 1 1 calc R U
H2B H 0.5139 0.5082 0.1905 0.027 Uiso 1 1 calc R U
C3 C 0.60118(17) 0.55822(12) 0.33759(15) 0.0270(4) Uani 1 1 d . .
H3A H 0.6155 0.6126 0.3675 0.032 Uiso 1 1 calc R U
H3B H 0.5559 0.5276 0.3726 0.032 Uiso 1 1 calc R U
C4 C 0.72388(17) 0.51819(13) 0.35632(14) 0.0276(4) Uani 1 1 d . .
H4A H 0.7085 0.4638 0.3268 0.033 Uiso 1 1 calc R U
H4B H 0.7673 0.5483 0.3192 0.033 Uiso 1 1 calc R U
C5 C 0.79218(19) 0.45622(12) 0.53377(16) 0.0306(4) Uani 1 1 d . .
C6 C 0.8915(2) 0.46859(13) 0.63945(16) 0.0354(5) Uani 1 1 d . .
H6A H 0.9505 0.4237 0.6578 0.042 Uiso 1 1 calc R U
H6B H 0.8559 0.4734 0.6935 0.042 Uiso 1 1 calc R U
C7 C 0.95499(19) 0.54582(13) 0.63035(16) 0.0348(5) Uani 1 1 d . .
H7A H 0.9380 0.5886 0.6722 0.042 Uiso 1 1 calc R U
H7B H 1.0452 0.5382 0.6544 0.042 Uiso 1 1 calc R U
C8 C 0.90015(18) 0.56567(13) 0.51546(16) 0.0309(4) Uani 1 1 d . .
C9 C 0.29709(16) 0.54177(10) 0.17551(13) 0.0201(4) Uani 1 1 d . .
C10 C 0.31465(17) 0.46303(11) 0.21849(14) 0.0243(4) Uani 1 1 d . .
H10 H 0.3911 0.4408 0.2627 0.029 Uiso 1 1 calc R U
C11 C 0.19880(17) 0.42358(12) 0.18419(14) 0.0262(4) Uani 1 1 d . .
H11 H 0.1845 0.3709 0.2018 0.031 Uiso 1 1 calc R U
C12 C 0.10840(16) 0.47693(12) 0.11899(14) 0.0245(4) Uani 1 1 d . .
H12 H 0.0229 0.4662 0.0853 0.029 Uiso 1 1 calc R U
C13 C 0.16828(16) 0.54933(11) 0.11289(13) 0.0209(4) Uani 1 1 d . .
H13 H 0.1294 0.5950 0.0739 0.025 Uiso 1 1 calc R U
C14 C 0.3333(2) 0.47346(14) -0.03711(16) 0.0354(5) Uani 1 1 d . .
H14 H 0.3879 0.5162 -0.0330 0.042 Uiso 1 1 calc R U
C15 C 0.36649(19) 0.39938(14) 0.01508(16) 0.0373(5) Uani 1 1 d . .
H15 H 0.4470 0.3837 0.0599 0.045 Uiso 1 1 calc R U
C16 C 0.2577(2) 0.35273(13) -0.01167(17) 0.0378(5) Uani 1 1 d . .
H16 H 0.2527 0.3004 0.0125 0.045 Uiso 1 1 calc R U
C17 C 0.15804(19) 0.39790(13) -0.08051(16) 0.0345(5) Uani 1 1 d . .
H17 H 0.0746 0.3812 -0.1108 0.041 Uiso 1 1 calc R U
C18 C 0.2048(2) 0.47274(14) -0.09645(15) 0.0338(5) Uani 1 1 d . .
H18 H 0.1582 0.5148 -0.1392 0.041 Uiso 1 1 calc R U
C19 C 0.38443(15) 0.67950(11) 0.19772(13) 0.0207(4) Uani 1 1 d . .
C20 C 0.49348(16) 0.73300(11) 0.22056(14) 0.0227(4) Uani 1 1 d . .
C21 C 0.55288(17) 0.74119(12) 0.15118(15) 0.0281(4) Uani 1 1 d . .
H21 H 0.5166 0.7188 0.0833 0.034 Uiso 1 1 calc R U
C22 C 0.66386(18) 0.78137(12) 0.17928(16) 0.0304(4) Uani 1 1 d . .
H22 H 0.7028 0.7865 0.1307 0.036 Uiso 1 1 calc R U
C23 C 0.71840(17) 0.81427(12) 0.27843(15) 0.0276(4) Uani 1 1 d . .
C24 C 0.65671(17) 0.81139(12) 0.34613(15) 0.0279(4) Uani 1 1 d . .
H24 H 0.6906 0.8368 0.4123 0.033 Uiso 1 1 calc R U
C25 C 0.54541(17) 0.77130(11) 0.31698(14) 0.0258(4) Uani 1 1 d . .
H25 H 0.5035 0.7699 0.3637 0.031 Uiso 1 1 calc R U
C26 C 0.26615(16) 0.71875(10) 0.18688(14) 0.0211(4) Uani 1 1 d . .
C27 C 0.21316(17) 0.70569(11) 0.26039(14) 0.0239(4) Uani 1 1 d . .
H27 H 0.2532 0.6714 0.3178 0.029 Uiso 1 1 calc R U
C28 C 0.10333(17) 0.74186(11) 0.25106(15) 0.0263(4) Uani 1 1 d . .
H28 H 0.0688 0.7324 0.3019 0.032 Uiso 1 1 calc R U
C29 C 0.04409(16) 0.79183(11) 0.16746(15) 0.0250(4) Uani 1 1 d . .
C30 C 0.09462(17) 0.80616(12) 0.09355(15) 0.0276(4) Uani 1 1 d . .
H30 H 0.0537 0.8401 0.0359 0.033 Uiso 1 1 calc R U
C31 C 0.20578(17) 0.77050(11) 0.10446(14) 0.0252(4) Uani 1 1 d . .
H31 H 0.2413 0.7816 0.0547 0.030 Uiso 1 1 calc R U

loop_
_atom_site_aniso_label
_atom_site_aniso_U_11
_atom_site_aniso_U_22
_atom_site_aniso_U_33
_atom_site_aniso_U_23
_atom_site_aniso_U_13
_atom_site_aniso_U_12
Fe1 0.01991(15) 0.01834(17) 0.02188(16) -0.00324(10) 0.00645(11) -0.00016(10)
O1 0.0481(9) 0.0476(10) 0.0349(8) 0.0008(7) 0.0055(7) -0.0214(8)
O2 0.0590(10) 0.0494(10) 0.0388(9) 0.0022(8) 0.0120(8) -0.0197(8)
O3 0.0285(7) 0.0396(9) 0.0438(8) -0.0083(7) 0.0135(6) -0.0125(6)
O4 0.0247(7) 0.0376(9) 0.0412(8) 0.0056(6) 0.0132(6) 0.0098(6)
N1 0.0222(7) 0.0306(9) 0.0241(8) 0.0011(6) 0.0036(6) 0.0018(7)
C1 0.0198(8) 0.0199(9) 0.0189(8) -0.0012(6) 0.0049(7) 0.0013(7)
C2 0.0199(8) 0.0212(9) 0.0239(9) -0.0019(7) 0.0056(7) 0.0017(7)
C3 0.0231(9) 0.0286(10) 0.0256(9) -0.0034(7) 0.0054(7) 0.0037(7)
C4 0.0224(9) 0.0318(11) 0.0234(9) 0.0008(8) 0.0029(7) 0.0041(8)
C5 0.0308(10) 0.0314(11) 0.0276(10) -0.0002(8) 0.0087(8) -0.0007(8)
C6 0.0371(11) 0.0381(12) 0.0250(10) 0.0010(8) 0.0052(9) -0.0035(9)
C7 0.0308(10) 0.0416(13) 0.0258(10) -0.0051(8) 0.0039(8) -0.0036(9)
C8 0.0280(10) 0.0299(11) 0.0319(10) -0.0036(8) 0.0081(8) -0.0012(8)
C9 0.0212(8) 0.0179(9) 0.0190(8) -0.0025(6) 0.0050(7) 0.0009(6)
C10 0.0248(9) 0.0215(10) 0.0225(9) -0.0004(7) 0.0046(7) 0.0009(7)
C11 0.0311(10) 0.0209(10) 0.0279(9) 0.0006(7) 0.0128(8) -0.0048(7)
C12 0.0223(9) 0.0268(10) 0.0255(9) -0.0041(7) 0.0104(7) -0.0028(7)
C13 0.0209(8) 0.0188(9) 0.0214(8) -0.0028(6) 0.0064(7) 0.0018(7)
C14 0.0331(10) 0.0461(13) 0.0329(10) -0.0076(9) 0.0194(9) -0.0066(9)
C15 0.0286(10) 0.0476(14) 0.0342(11) -0.0129(9) 0.0101(9) 0.0101(9)
C16 0.0496(13) 0.0254(11) 0.0381(11) -0.0104(9) 0.0164(10) 0.0043(9)
C17 0.0333(10) 0.0378(12) 0.0295(10) -0.0153(9) 0.0089(8) -0.0052(9)
C18 0.0385(11) 0.0408(12) 0.0224(9) -0.0027(8) 0.0117(8) 0.0048(9)
C19 0.0201(8) 0.0205(9) 0.0196(8) -0.0017(7) 0.0056(7) -0.0004(7)
C20 0.0206(8) 0.0171(9) 0.0286(9) -0.0002(7) 0.0075(7) 0.0021(7)
C21 0.0297(10) 0.0263(10) 0.0293(10) -0.0068(8) 0.0122(8) -0.0043(8)
C22 0.0323(10) 0.0299(11) 0.0342(10) -0.0050(8) 0.0185(8) -0.0045(8)
C23 0.0251(9) 0.0208(10) 0.0346(10) 0.0004(8) 0.0086(8) -0.0021(7)
C24 0.0301(10) 0.0231(10) 0.0268(9) -0.0036(7) 0.0067(8) -0.0046(8)
C25 0.0292(9) 0.0227(10) 0.0268(9) -0.0013(7) 0.0123(8) 0.0004(7)
C26 0.0208(8) 0.0145(8) 0.0260(9) -0.0044(7) 0.0067(7) -0.0021(7)
C27 0.0267(9) 0.0174(9) 0.0262(9) 0.0012(7) 0.0086(7) 0.0005(7)
C28 0.0274(9) 0.0243(10) 0.0300(9) 0.0000(7) 0.0140(8) -0.0016(7)
C29 0.0192(8) 0.0212(9) 0.0327(10) -0.0059(7) 0.0077(7) 0.0001(7)
C30 0.0285(9) 0.0242(10) 0.0271(9) 0.0034(7) 0.0070(8) 0.0045(7)
C31 0.0276(9) 0.0238(10) 0.0255(9) 0.0000(7) 0.0115(7) 0.0005(7)

loop_
_atom_type_symbol
_atom_type_description
_atom_type_scat_dispersion_real
_atom_type_scat_dispersion_imag
_atom_type_scat_source
C C 0.0181 0.0091 'International Tables Vol C Tables 4.2.6.8 and 6.1.1.4'
H H 0.0000 0.0000 'International Tables Vol C Tables 4.2.6.8 and 6.1.1.4'
N N 0.0311 0.0180 'International Tables Vol C Tables 4.2.6.8 and 6.1.1.4'
O O 0.0492 0.0322 'International Tables Vol C Tables 4.2.6.8 and 6.1.1.4'
Fe Fe -1.1336 3.1974 'International Tables Vol C Tables 4.2.6.8 and 6.1.1.4'

loop_
_geom_angle_atom_site_label_1
_geom_angle_atom_site_label_2
_geom_angle_atom_site_label_3
_geom_angle
C11 Fe1 C10 40.81(7)
C11 Fe1 C12 40.73(8)
C10 Fe1 C12 68.51(7)
C11 Fe1 C15 124.29(9)
C10 Fe1 C15 106.81(8)
C12 Fe1 C15 161.66(9)
C11 Fe1 C14 162.04(9)
C10 Fe1 C14 125.59(8)
C12 Fe1 C14 156.33(9)
C15 Fe1 C14 40.56(10)
C11 Fe1 C16 106.26(9)
C10 Fe1 C16 119.19(8)
C12 Fe1 C16 124.75(9)
C15 Fe1 C16 40.71(9)
C14 Fe1 C16 68.24(9)
C11 Fe1 C13 68.58(7)
C10 Fe1 C13 68.44(7)
C12 Fe1 C13 40.76(7)
C15 Fe1 C13 155.78(8)
C14 Fe1 C13 121.64(8)
C16 Fe1 C13 162.69(8)
C11 Fe1 C17 119.60(8)
C10 Fe1 C17 154.14(8)
C12 Fe1 C17 107.86(8)
C15 Fe1 C17 68.16(8)
C14 Fe1 C17 68.06(9)
C16 Fe1 C17 40.39(9)
C13 Fe1 C17 126.53(8)
C11 Fe1 C18 155.18(8)
C10 Fe1 C18 163.34(8)
C12 Fe1 C18 121.29(8)
C15 Fe1 C18 68.12(9)
C14 Fe1 C18 40.42(9)
C16 Fe1 C18 68.08(9)
C13 Fe1 C18 109.25(8)
C17 Fe1 C18 40.47(9)
C11 Fe1 C9 68.84(7)
C10 Fe1 C9 40.80(7)
C12 Fe1 C9 68.76(7)
C15 Fe1 C9 120.08(8)
C14 Fe1 C9 108.32(8)
C16 Fe1 C9 154.50(8)
C13 Fe1 C9 40.79(7)
C17 Fe1 C9 163.88(8)
C18 Fe1 C9 126.72(8)
C5 N1 C8 112.62(16)
C5 N1 C4 124.11(17)
C8 N1 C4 123.24(17)
C19 C1 C9 123.96(15)
C19 C1 C2 121.18(16)
C9 C1 C2 114.72(15)
C1 C2 C3 112.99(15)
C4 C3 C2 109.76(15)
N1 C4 C3 112.67(16)
O1 C5 N1 124.37(19)
O1 C5 C6 126.71(19)
N1 C5 C6 108.92(17)
C5 C6 C7 105.09(17)
C8 C7 C6 104.43(16)
O2 C8 N1 123.26(19)
O2 C8 C7 128.56(19)
N1 C8 C7 108.16(17)
C10 C9 C13 106.55(15)
C10 C9 C1 123.55(16)
C13 C9 C1 129.89(15)
C10 C9 Fe1 68.52(10)
C13 C9 Fe1 68.73(9)
C1 C9 Fe1 126.69(12)
C11 C10 C9 108.85(16)
C11 C10 Fe1 69.54(10)
C9 C10 Fe1 70.67(10)
C12 C11 C10 107.86(16)
C12 C11 Fe1 69.70(10)
C10 C11 Fe1 69.65(10)
C11 C12 C13 108.10(16)
C11 C12 Fe1 69.57(10)
C13 C12 Fe1 69.81(10)
C12 C13 C9 108.63(15)
C12 C13 Fe1 69.43(10)
C9 C13 Fe1 70.48(10)
C18 C14 C15 108.28(19)
C18 C14 Fe1 70.25(11)
C15 C14 Fe1 69.70(12)
C14 C15 C16 107.80(19)
C14 C15 Fe1 69.74(11)
C16 C15 Fe1 69.70(11)
C17 C16 C15 108.1(2)
C17 C16 Fe1 70.17(12)
C15 C16 Fe1 69.59(12)
C16 C17 C18 108.03(19)
C16 C17 Fe1 69.44(11)
C18 C17 Fe1 69.83(11)
C14 C18 C17 107.83(19)
C14 C18 Fe1 69.32(11)
C17 C18 Fe1 69.70(11)
C1 C19 C26 123.59(16)
C1 C19 C20 119.86(15)
C26 C19 C20 116.40(15)
C21 C20 C25 117.61(17)
C21 C20 C19 121.76(16)
C25 C20 C19 120.41(16)
C22 C21 C20 121.25(18)
C21 C22 C23 120.12(18)
O3 C23 C24 118.23(18)
O3 C23 C22 122.33(18)
C24 C23 C22 119.43(18)
C25 C24 C23 119.78(18)
C24 C25 C20 121.51(17)
C31 C26 C27 117.75(16)
C31 C26 C19 121.42(16)
C27 C26 C19 120.82(16)
C28 C27 C26 121.28(17)
C29 C28 C27 119.82(17)
O4 C29 C28 117.39(17)
O4 C29 C30 122.36(17)
C28 C29 C30 120.22(17)
C29 C30 C31 119.51(17)
C30 C31 C26 121.39(17)

loop_
_geom_bond_atom_site_label_1
_geom_bond_atom_site_label_2
_geom_bond_distance
Fe1 C11 2.0395(18)
Fe1 C10 2.0410(18)
Fe1 C12 2.0413(18)
Fe1 C15 2.0447(19)
Fe1 C14 2.045(2)
Fe1 C16 2.046(2)
Fe1 C13 2.0463(17)
Fe1 C17 2.0559(19)
Fe1 C18 2.058(2)
Fe1 C9 2.0696(17)
O1 C5 1.221(3)
O2 C8 1.203(3)
O3 C23 1.370(2)
O4 C29 1.377(2)
N1 C5 1.373(3)
N1 C8 1.393(3)
N1 C4 1.461(2)
C1 C19 1.354(3)
C1 C9 1.480(2)
C1 C2 1.519(2)
C2 C3 1.534(3)
C3 C4 1.520(2)
C5 C6 1.500(3)
C6 C7 1.525(3)
C7 C8 1.510(3)
C9 C10 1.433(2)
C9 C13 1.435(2)
C10 C11 1.423(3)
C11 C12 1.420(3)
C12 C13 1.423(3)
C14 C18 1.417(3)
C14 C15 1.418(3)
C15 C16 1.423(3)
C16 C17 1.416(3)
C17 C18 1.423(3)
C19 C26 1.493(2)
C19 C20 1.496(2)
C20 C21 1.392(3)
C20 C25 1.397(3)
C21 C22 1.386(3)
C22 C23 1.391(3)
C23 C24 1.387(3)
C24 C25 1.387(3)
C26 C31 1.395(3)
C26 C27 1.398(3)
C27 C28 1.387(3)
C28 C29 1.385(3)
C29 C30 1.386(3)
C30 C31 1.391(3)
